data_4342571
loop_
_publ_author_name
'Oliynyk, Anton O.'
'Stoyko, Stanislav S.'
'Mar, Arthur'

_publ_section_title
;
 Many Metals Make the Cut: Quaternary Rare-Earth Germanides RE4M2InGe4 (M
 = Fe, Co, Ni, Ru, Rh, Ir) and RE4RhInGe4 Derived from Excision of Slabs
 in RE2InGe2.
;
_journal_issue 6
_journal_name_full 'Inorganic chemistry'
_journal_page_first 2780
_journal_page_last 2792
_journal_paper_doi 10.1021/ic502955h
_journal_volume 54
_journal_year 2015
_chemical_formula_structural 'Ce4 Ru2 In Ge4'
_chemical_formula_sum 'Ce4 Ge4 In Ru2'
_chemical_formula_weight 1167.80
_chemical_name_common 'cerium ruthenium indium germanide (4/2/1/4)'
_chemical_name_systematic 'cerium ruthenium indium germanide (4/2/1/4)'
_space_group_crystal_system monoclinic
_space_group_IT_number 12
_space_group_name_Hall '-C 2y'
_space_group_name_H-M_alt 'C 1 2/m 1'
_symmetry_space_group_name_Hall '-C 2y'
_symmetry_space_group_name_H-M 'C 1 2/m 1'
_atom_sites_solution_primary direct
_atom_sites_solution_secondary difmap
_audit_creation_method SHELXL-2013
_cell_angle_alpha 90
_cell_angle_beta 106.144(3)
_cell_angle_gamma 90
_cell_formula_units_Z 2
_cell_length_a 16.174(4)
_cell_length_b 4.3794(10)
_cell_length_c 7.2321(17)
_cell_measurement_reflns_used 2578
_cell_measurement_temperature 173(2)
_cell_measurement_theta_max 33.15
_cell_measurement_theta_min 2.62
_cell_volume 492.1(2)
_computing_cell_refinement 'Bruker SAINT 8.27B (Bruker, 2011)'
_computing_data_collection 'Bruker APEX 2 (Bruker, 2008)'
_computing_data_reduction 'Bruker SAINT 8.27B'
_computing_molecular_graphics 'ATOMS 5.1 (Dowty, 1999)'
_computing_publication_material 'Bruker SHELXTL'
_computing_structure_refinement 'Bruker SHELXTL'
_computing_structure_solution 'Bruker SHELXTL'
_diffrn_ambient_temperature 173(2)
_diffrn_measured_fraction_theta_full 1.000
_diffrn_measured_fraction_theta_max 0.973
_diffrn_measurement_device_type 'Bruker PLATFORM/SMART APEX II CCD'
_diffrn_measurement_method '\w and \f scans'
_diffrn_radiation_type MoK\a
_diffrn_radiation_wavelength 0.71073
_diffrn_reflns_av_R_equivalents 0.0301
_diffrn_reflns_av_unetI/netI 0.0272
_diffrn_reflns_Laue_measured_fraction_full 1.000
_diffrn_reflns_Laue_measured_fraction_max 0.973
_diffrn_reflns_limit_h_max 24
_diffrn_reflns_limit_h_min -24
_diffrn_reflns_limit_k_max 6
_diffrn_reflns_limit_k_min -6
_diffrn_reflns_limit_l_max 11
_diffrn_reflns_limit_l_min -11
_diffrn_reflns_number 3534
_diffrn_reflns_point_group_measured_fraction_full 1.000
_diffrn_reflns_point_group_measured_fraction_max 0.973
_diffrn_reflns_theta_full 25.242
_diffrn_reflns_theta_max 33.284
_diffrn_reflns_theta_min 2.622
_diffrn_source 'fine-focus sealed tube'
_exptl_absorpt_coefficient_mu 35.293
_exptl_absorpt_correction_T_max 0.6524
_exptl_absorpt_correction_T_min 0.1382
_exptl_absorpt_correction_type numerical
_exptl_absorpt_process_details 'Bruker SHELXTL (Sheldrick, 2013)'
_exptl_crystal_colour grey
_exptl_crystal_density_diffrn 7.882
_exptl_crystal_density_method 'not measured'
_exptl_crystal_description irregular
_exptl_crystal_F_000 994
_exptl_crystal_size_max 0.189
_exptl_crystal_size_mid 0.041
_exptl_crystal_size_min 0.019
_refine_diff_density_max 1.603
_refine_diff_density_min -1.687
_refine_diff_density_rms 0.370
_refine_ls_extinction_coef 0.00053(8)
_refine_ls_extinction_expression Fc^*^=kFc[1+0.001xFc^2^\l^3^/sin(2\q)]^-1/4^
_refine_ls_extinction_method SHELXL
_refine_ls_goodness_of_fit_ref 1.062
_refine_ls_hydrogen_treatment undef
_refine_ls_matrix_type full
_refine_ls_number_parameters 37
_refine_ls_number_reflns 1025
_refine_ls_number_restraints 0
_refine_ls_restrained_S_all 1.062
_refine_ls_R_factor_all 0.0294
_refine_ls_R_factor_gt 0.0218
_refine_ls_shift/su_max 0.001
_refine_ls_shift/su_mean 0.000
_refine_ls_structure_factor_coef Fsqd
_refine_ls_weighting_details 'w=1/[\s^2^(Fo^2^)+(0.0261P)^2^+0.2084P] where P=(Fo^2^+2Fc^2^)/3'
_refine_ls_weighting_scheme calc
_refine_ls_wR_factor_gt 0.0493
_refine_ls_wR_factor_ref 0.0513
_reflns_Friedel_coverage 0.000
_reflns_number_gt 878
_reflns_number_total 1025
_reflns_threshold_expression 'I > 2\s(I)'
_cod_data_source_file ic502955h_si_004.cif
_cod_data_source_block Ce4Ru2InGe4
_cod_depositor_comments 'Adding full bibliography for 4342570--4342590.cif.'
_cod_database_code 4342571
_shelx_space_group_comment
;
The symmetry employed for this shelxl refinement is uniquely defined
by the following loop, which should always be used as a source of
symmetry information in preference to the above space-group names.
They are only intended as comments.
;
_shelx_estimated_absorpt_t_min 0.057
_shelx_estimated_absorpt_t_max 0.554
_shelxl_version_number 2013-4

loop_
_space_group_symop_operation_xyz
'x, y, z'
'-x, y, -z'
'x+1/2, y+1/2, z'
'-x+1/2, y+1/2, -z'
'-x, -y, -z'
'x, -y, z'
'-x+1/2, -y+1/2, -z'
'x+1/2, -y+1/2, z'

loop_
_atom_site_label
_atom_site_type_symbol
_atom_site_fract_x
_atom_site_fract_y
_atom_site_fract_z
_atom_site_U_iso_or_equiv
_atom_site_adp_type
_atom_site_occupancy
_atom_site_site_symmetry_order
_atom_site_calc_flag
_atom_site_refinement_flags_posn
_atom_site_refinement_flags_adp
_atom_site_refinement_flags_occupancy
Ce1 Ce 0.34953(2) 0.0000 0.06118(5) 0.00783(9) Uani 1 2 d S T P
Ce2 Ce 0.58842(2) 0.0000 0.37852(5) 0.00739(9) Uani 1 2 d S T P
Ru Ru 0.21781(3) 0.0000 0.62602(7) 0.00745(11) Uani 1 2 d S T P
In In 0.0000 0.0000 0.0000 0.00931(19) Uani 0.962(3) 4 d S T .
Ge1 Ge 0.06541(4) 0.0000 0.65348(10) 0.00776(14) Uani 1 2 d S T P
Ge2 Ge 0.21169(4) 0.0000 0.27628(10) 0.00821(14) Uani 1 2 d S T P

loop_
_atom_site_aniso_label
_atom_site_aniso_U_11
_atom_site_aniso_U_22
_atom_site_aniso_U_33
_atom_site_aniso_U_23
_atom_site_aniso_U_13
_atom_site_aniso_U_12
Ce1 0.00853(16) 0.00688(16) 0.00761(17) 0.000 0.00145(12) 0.000
Ce2 0.00771(16) 0.00631(16) 0.00842(17) 0.000 0.00268(12) 0.000
Ru 0.0079(2) 0.0057(2) 0.0087(2) 0.000 0.00231(18) 0.000
In 0.0111(3) 0.0079(3) 0.0094(3) 0.000 0.0036(2) 0.000
Ge1 0.0077(3) 0.0069(3) 0.0084(3) 0.000 0.0017(2) 0.000
Ge2 0.0111(3) 0.0057(3) 0.0083(3) 0.000 0.0037(2) 0.000

loop_
_atom_type_symbol
_atom_type_description
_atom_type_scat_dispersion_real
_atom_type_scat_dispersion_imag
_atom_type_scat_source
Ge Ge 0.1547 1.8001 'International Tables Vol C Tables 4.2.6.8 and 6.1.1.4'
Ru Ru -1.2594 0.8363 'International Tables Vol C Tables 4.2.6.8 and 6.1.1.4'
In In -0.7276 1.3100 'International Tables Vol C Tables 4.2.6.8 and 6.1.1.4'
Ce Ce -0.2486 2.6331 'International Tables Vol C Tables 4.2.6.8 and 6.1.1.4'

loop_
_geom_angle_atom_site_label_1
_geom_angle_atom_site_label_2
_geom_angle_atom_site_label_3
_geom_angle
_geom_angle_site_symmetry_1
_geom_angle_site_symmetry_3
Ge2 Ce1 Ge1 84.92(2) . 7_556
Ge2 Ce1 Ge1 84.92(2) . 7_546
Ge1 Ce1 Ge1 91.36(3) 7_556 7_546
Ge2 Ce1 Ge2 105.77(2) . 7_545
Ge1 Ce1 Ge2 169.27(2) 7_556 7_545
Ge1 Ce1 Ge2 90.59(2) 7_546 7_545
Ge2 Ce1 Ge2 105.77(2) . 7
Ge1 Ce1 Ge2 90.59(2) 7_556 7
Ge1 Ce1 Ge2 169.27(2) 7_546 7
Ge2 Ce1 Ge2 85.59(3) 7_545 7
Ge2 Ce1 Ru 96.75(3) . 1_554
Ge1 Ce1 Ru 134.317(13) 7_556 1_554
Ge1 Ce1 Ru 134.317(13) 7_546 1_554
Ge2 Ce1 Ru 44.860(14) 7_545 1_554
Ge2 Ce1 Ru 44.860(14) 7 1_554
Ge2 Ce1 In 135.922(11) . 3
Ge1 Ce1 In 54.687(17) 7_556 3
Ge1 Ce1 In 110.21(2) 7_546 3
Ge2 Ce1 In 114.848(19) 7_545 3
Ge2 Ce1 In 62.824(16) 7 3
Ru Ce1 In 99.981(16) 1_554 3
Ge2 Ce1 In 135.922(12) . 3_545
Ge1 Ce1 In 110.21(2) 7_556 3_545
Ge1 Ce1 In 54.687(17) 7_546 3_545
Ge2 Ce1 In 62.824(16) 7_545 3_545
Ge2 Ce1 In 114.848(19) 7 3_545
Ru Ce1 In 99.981(16) 1_554 3_545
In Ce1 In 80.388(19) 3 3_545
Ge2 Ce1 Ru 43.488(12) . 7_556
Ge1 Ce1 Ru 44.378(19) 7_556 7_556
Ge1 Ce1 Ru 99.94(2) 7_546 7_556
Ge2 Ce1 Ru 145.27(2) 7_545 7_556
Ge2 Ce1 Ru 88.81(2) 7 7_556
Ru Ce1 Ru 112.439(18) 1_554 7_556
In Ce1 Ru 92.494(15) 3 7_556
In Ce1 Ru 147.560(14) 3_545 7_556
Ge2 Ce1 Ru 43.488(12) . 7_546
Ge1 Ce1 Ru 99.94(2) 7_556 7_546
Ge1 Ce1 Ru 44.378(19) 7_546 7_546
Ge2 Ce1 Ru 88.81(2) 7_545 7_546
Ge2 Ce1 Ru 145.27(2) 7 7_546
Ru Ce1 Ru 112.439(18) 1_554 7_546
In Ce1 Ru 147.560(14) 3 7_546
In Ce1 Ru 92.494(15) 3_545 7_546
Ru Ce1 Ru 76.65(2) 7_556 7_546
Ge2 Ce1 Ce2 151.021(18) . 5_655
Ge1 Ce1 Ce2 114.407(19) 7_556 5_655
Ge1 Ce1 Ce2 114.407(19) 7_546 5_655
Ge2 Ce1 Ce2 55.395(16) 7_545 5_655
Ge2 Ce1 Ce2 55.395(16) 7 5_655
Ru Ce1 Ce2 54.27(2) 1_554 5_655
In Ce1 Ce2 59.822(8) 3 5_655
In Ce1 Ce2 59.822(8) 3_545 5_655
Ru Ce1 Ce2 141.194(11) 7_556 5_655
Ru Ce1 Ce2 141.194(11) 7_546 5_655
Ge2 Ce1 Ce1 54.938(17) . 7_545
Ge1 Ce1 Ce1 139.85(2) 7_556 7_545
Ge1 Ce1 Ce1 86.415(18) 7_546 7_545
Ge2 Ce1 Ce1 50.828(15) 7_545 7_545
Ge2 Ce1 Ce1 98.83(2) 7 7_545
Ru Ce1 Ce1 59.459(14) 1_554 7_545
In Ce1 Ce1 159.410(17) 3 7_545
In Ce1 Ce1 100.968(19) 3_545 7_545
Ru Ce1 Ce1 96.58(2) 7_556 7_545
Ru Ce1 Ce1 52.979(14) 7_546 7_545
Ce2 Ce1 Ce1 102.807(16) 5_655 7_545
Ge1 Ce2 Ge1 91.79(3) 3 3_545
Ge1 Ce2 Ru 108.039(17) 3 5_656
Ge1 Ce2 Ru 108.039(17) 3_545 5_656
Ge1 Ce2 Ge2 81.69(2) 3 3
Ge1 Ce2 Ge2 147.48(2) 3_545 3
Ru Ce2 Ge2 46.132(13) 5_656 3
Ge1 Ce2 Ge2 147.48(2) 3 3_545
Ge1 Ce2 Ge2 81.69(2) 3_545 3_545
Ru Ce2 Ge2 46.132(13) 5_656 3_545
Ge2 Ce2 Ge2 86.91(3) 3 3_545
Ge1 Ce2 Ru 47.553(18) 3 3
Ge1 Ce2 Ru 107.77(2) 3_545 3
Ru Ce2 Ru 60.550(16) 5_656 3
Ge2 Ce2 Ru 46.116(19) 3 3
Ge2 Ce2 Ru 104.21(2) 3_545 3
Ge1 Ce2 Ru 107.77(2) 3 3_545
Ge1 Ce2 Ru 47.553(18) 3_545 3_545
Ru Ce2 Ru 60.550(16) 5_656 3_545
Ge2 Ce2 Ru 104.21(2) 3 3_545
Ge2 Ce2 Ru 46.12(2) 3_545 3_545
Ru Ce2 Ru 86.07(2) 3 3_545
Ge1 Ce2 Ge1 107.350(18) 3 7_546
Ge1 Ce2 Ge1 48.52(2) 3_545 7_546
Ru Ce2 Ge1 137.696(13) 5_656 7_546
Ge2 Ce2 Ge1 162.99(2) 3 7_546
Ge2 Ce2 Ge1 92.08(2) 3_545 7_546
Ru Ce2 Ge1 149.41(2) 3 7_546
Ru Ce2 Ge1 87.01(2) 3_545 7_546
Ge1 Ce2 Ge1 48.52(2) 3 7_556
Ge1 Ce2 Ge1 107.350(18) 3_545 7_556
Ru Ce2 Ge1 137.696(13) 5_656 7_556
Ge2 Ce2 Ge1 92.08(2) 3 7_556
Ge2 Ce2 Ge1 162.99(2) 3_545 7_556
Ru Ce2 Ge1 87.01(2) 3 7_556
Ru Ce2 Ge1 149.41(2) 3_545 7_556
Ge1 Ce2 Ge1 83.95(3) 7_546 7_556
Ge1 Ce2 In 149.899(19) 3 3_545
Ge1 Ce2 In 87.89(2) 3_545 3_545
Ru Ce2 In 100.619(13) 5_656 3_545
Ge2 Ce2 In 113.34(2) 3 3_545
Ge2 Ce2 In 62.118(18) 3_545 3_545
Ru Ce2 In 158.142(15) 3 3_545
Ru Ce2 In 94.066(17) 3_545 3_545
Ge1 Ce2 In 52.172(15) 7_546 3_545
Ge1 Ce2 In 103.109(19) 7_556 3_545
Ge1 Ce2 In 87.89(2) 3 3
Ge1 Ce2 In 149.899(19) 3_545 3
Ru Ce2 In 100.619(13) 5_656 3
Ge2 Ce2 In 62.118(18) 3 3
Ge2 Ce2 In 113.34(2) 3_545 3
Ru Ce2 In 94.066(17) 3 3
Ru Ce2 In 158.142(15) 3_545 3
Ge1 Ce2 In 103.109(19) 7_546 3
Ge1 Ce2 In 52.172(15) 7_556 3
In Ce2 In 77.809(19) 3_545 3
Ge1 Ce2 Ge2 77.90(2) 3 5_656
Ge1 Ce2 Ge2 77.90(2) 3_545 5_656
Ru Ce2 Ge2 43.94(2) 5_656 5_656
Ge2 Ce2 Ge2 69.58(2) 3 5_656
Ge2 Ce2 Ge2 69.58(2) 3_545 5_656
Ru Ce2 Ge2 43.170(11) 3 5_656
Ru Ce2 Ge2 43.170(11) 3_545 5_656
Ge1 Ce2 Ge2 125.788(18) 7_546 5_656
Ge1 Ce2 Ge2 125.788(18) 7_556 5_656
In Ce2 Ge2 131.099(12) 3_545 5_656
In Ce2 Ge2 131.099(12) 3 5_656
Ge2 Ru Ge2 124.07(4) 7_556 7_546
Ge2 Ru Ge2 100.01(2) 7_556 .
Ge2 Ru Ge2 100.01(2) 7_546 .
Ge2 Ru Ge1 111.04(2) 7_556 .
Ge2 Ru Ge1 111.04(2) 7_546 .
Ge2 Ru Ge1 108.30(3) . .
Ge2 Ru Ce2 67.795(19) 7_556 5_656
Ge2 Ru Ce2 67.79(2) 7_546 5_656
Ge2 Ru Ce2 75.45(2) . 5_656
Ge1 Ru Ce2 176.25(3) . 5_656
Ge2 Ru Ce2 159.84(2) 7_556 3_445
Ge2 Ru Ce2 74.52(2) 7_546 3_445
Ge2 Ru Ce2 66.421(17) . 3_445
Ge1 Ru Ce2 62.921(18) . 3_445
Ce2 Ru Ce2 119.450(16) 5_656 3_445
Ge2 Ru Ce2 74.52(2) 7_556 3_455
Ge2 Ru Ce2 159.84(2) 7_546 3_455
Ge2 Ru Ce2 66.421(17) . 3_455
Ge1 Ru Ce2 62.921(18) . 3_455
Ce2 Ru Ce2 119.450(16) 5_656 3_455
Ce2 Ru Ce2 86.07(2) 3_445 3_455
Ge2 Ru Ce1 66.494(19) 7_556 1_556
Ge2 Ru Ce1 66.494(19) 7_546 1_556
Ge2 Ru Ce1 143.48(3) . 1_556
Ge1 Ru Ce1 108.22(3) . 1_556
Ce2 Ru Ce1 68.023(18) 5_656 1_556
Ce2 Ru Ce1 133.277(12) 3_445 1_556
Ce2 Ru Ce1 133.277(12) 3_455 1_556
Ge2 Ru Ce1 57.93(2) 7_556 7_556
Ge2 Ru Ce1 124.37(3) 7_546 7_556
Ge2 Ru Ce1 135.614(15) . 7_556
Ge1 Ru Ce1 57.885(15) . 7_556
Ce2 Ru Ce1 119.520(14) 5_656 7_556
Ce2 Ru Ce1 120.74(2) 3_445 7_556
Ce2 Ru Ce1 70.408(18) 3_455 7_556
Ce1 Ru Ce1 67.561(18) 1_556 7_556
Ge2 Ru Ce1 124.37(3) 7_556 7_546
Ge2 Ru Ce1 57.93(2) 7_546 7_546
Ge2 Ru Ce1 135.614(15) . 7_546
Ge1 Ru Ce1 57.885(15) . 7_546
Ce2 Ru Ce1 119.520(14) 5_656 7_546
Ce2 Ru Ce1 70.408(18) 3_445 7_546
Ce2 Ru Ce1 120.74(2) 3_455 7_546
Ce1 Ru Ce1 67.561(18) 1_556 7_546
Ce1 Ru Ce1 76.65(2) 7_556 7_546
Ge1 In Ge1 180.00(2) 5_556 1_554
Ge1 In Ce1 56.968(11) 5_556 3_445
Ge1 In Ce1 123.032(11) 1_554 3_445
Ge1 In Ce1 123.032(11) 5_556 7
Ge1 In Ce1 56.968(11) 1_554 7
Ce1 In Ce1 180.0 3_445 7
Ge1 In Ce1 123.032(11) 5_556 7_545
Ge1 In Ce1 56.968(11) 1_554 7_545
Ce1 In Ce1 99.61(2) 3_445 7_545
Ce1 In Ce1 80.39(2) 7 7_545
Ge1 In Ce1 56.968(11) 5_556 3_455
Ge1 In Ce1 123.032(11) 1_554 3_455
Ce1 In Ce1 80.39(2) 3_445 3_455
Ce1 In Ce1 99.61(2) 7 3_455
Ce1 In Ce1 180.0 7_545 3_455
Ge1 In Ce2 60.236(16) 5_556 3_455
Ge1 In Ce2 119.764(16) 1_554 3_455
Ce1 In Ce2 117.091(14) 3_445 3_455
Ce1 In Ce2 62.909(14) 7 3_455
Ce1 In Ce2 110.806(14) 7_545 3_455
Ce1 In Ce2 69.194(14) 3_455 3_455
Ge1 In Ce2 119.764(16) 5_556 7_545
Ge1 In Ce2 60.236(16) 1_554 7_545
Ce1 In Ce2 62.909(14) 3_445 7_545
Ce1 In Ce2 117.091(14) 7 7_545
Ce1 In Ce2 69.194(14) 7_545 7_545
Ce1 In Ce2 110.806(14) 3_455 7_545
Ce2 In Ce2 180.0 3_455 7_545
Ge1 In Ce2 60.236(16) 5_556 3_445
Ge1 In Ce2 119.764(16) 1_554 3_445
Ce1 In Ce2 69.194(14) 3_445 3_445
Ce1 In Ce2 110.806(15) 7 3_445
Ce1 In Ce2 62.909(14) 7_545 3_445
Ce1 In Ce2 117.091(14) 3_455 3_445
Ce2 In Ce2 77.808(19) 3_455 3_445
Ce2 In Ce2 102.192(19) 7_545 3_445
Ge1 In Ce2 119.764(16) 5_556 7
Ge1 In Ce2 60.236(16) 1_554 7
Ce1 In Ce2 110.806(15) 3_445 7
Ce1 In Ce2 69.194(14) 7 7
Ce1 In Ce2 117.091(14) 7_545 7
Ce1 In Ce2 62.909(14) 3_455 7
Ce2 In Ce2 102.192(19) 3_455 7
Ce2 In Ce2 77.808(19) 7_545 7
Ce2 In Ce2 180.0 3_445 7
Ru Ge1 Ge1 120.77(4) . 5_556
Ru Ge1 In 130.42(3) . 1_556
Ge1 Ge1 In 108.81(4) 5_556 1_556
Ru Ge1 Ce2 69.525(17) . 3_445
Ge1 Ge1 Ce2 70.24(2) 5_556 3_445
In Ge1 Ce2 133.226(14) 1_556 3_445
Ru Ge1 Ce2 69.525(17) . 3_455
Ge1 Ge1 Ce2 70.24(2) 5_556 3_455
In Ge1 Ce2 133.226(14) 1_556 3_455
Ce2 Ge1 Ce2 91.79(3) 3_445 3_455
Ru Ge1 Ce1 77.74(2) . 7_556
Ge1 Ge1 Ce1 132.887(16) 5_556 7_556
In Ge1 Ce1 68.344(19) 1_556 7_556
Ce2 Ge1 Ce1 147.13(3) 3_445 7_556
Ce2 Ge1 Ce1 79.19(2) 3_455 7_556
Ru Ge1 Ce1 77.74(2) . 7_546
Ge1 Ge1 Ce1 132.887(16) 5_556 7_546
In Ge1 Ce1 68.344(19) 1_556 7_546
Ce2 Ge1 Ce1 79.19(2) 3_445 7_546
Ce2 Ge1 Ce1 147.13(3) 3_455 7_546
Ce1 Ge1 Ce1 91.36(3) 7_556 7_546
Ru Ge1 Ce2 137.144(14) . 7_546
Ge1 Ge1 Ce2 61.24(2) 5_556 7_546
In Ge1 Ce2 67.592(16) 1_556 7_546
Ce2 Ge1 Ce2 72.651(18) 3_445 7_546
Ce2 Ge1 Ce2 131.48(2) 3_455 7_546
Ce1 Ge1 Ce2 135.76(3) 7_556 7_546
Ce1 Ge1 Ce2 76.080(18) 7_546 7_546
Ru Ge1 Ce2 137.144(14) . 7_556
Ge1 Ge1 Ce2 61.24(2) 5_556 7_556
In Ge1 Ce2 67.592(16) 1_556 7_556
Ce2 Ge1 Ce2 131.48(2) 3_445 7_556
Ce2 Ge1 Ce2 72.651(17) 3_455 7_556
Ce1 Ge1 Ce2 76.080(18) 7_556 7_556
Ce1 Ge1 Ce2 135.76(3) 7_546 7_556
Ce2 Ge1 Ce2 83.95(3) 7_546 7_556
Ru Ge2 Ru 124.07(4) 7_556 7_546
Ru Ge2 Ru 79.99(2) 7_556 .
Ru Ge2 Ru 79.99(2) 7_546 .
Ru Ge2 Ce1 78.58(2) 7_556 .
Ru Ge2 Ce1 78.58(2) 7_546 .
Ru Ge2 Ce1 133.28(3) . .
Ru Ge2 Ce2 144.04(3) 7_556 3_445
Ru Ge2 Ce2 66.07(2) 7_546 3_445
Ru Ge2 Ce2 67.464(17) . 3_445
Ce1 Ge2 Ce2 135.364(14) . 3_445
Ru Ge2 Ce2 66.07(2) 7_556 3_455
Ru Ge2 Ce2 144.04(3) 7_546 3_455
Ru Ge2 Ce2 67.464(17) . 3_455
Ce1 Ge2 Ce2 135.364(14) . 3_455
Ce2 Ge2 Ce2 86.91(3) 3_445 3_455
Ru Ge2 Ce1 146.72(3) 7_556 7_545
Ru Ge2 Ce1 68.646(19) 7_546 7_545
Ru Ge2 Ce1 133.041(17) . 7_545
Ce1 Ge2 Ce1 74.23(2) . 7_545
Ce2 Ge2 Ce1 68.175(18) 3_445 7_545
Ce2 Ge2 Ce1 124.25(3) 3_455 7_545
Ru Ge2 Ce1 68.646(19) 7_556 7
Ru Ge2 Ce1 146.72(3) 7_546 7
Ru Ge2 Ce1 133.041(17) . 7
Ce1 Ge2 Ce1 74.23(2) . 7
Ce2 Ge2 Ce1 124.25(3) 3_445 7
Ce2 Ge2 Ce1 68.175(17) 3_455 7
Ce1 Ge2 Ce1 85.59(3) 7_545 7
Ru Ge2 Ce2 62.306(19) 7_556 5_656
Ru Ge2 Ce2 62.306(19) 7_546 5_656
Ru Ge2 Ce2 60.60(2) . 5_656
Ce1 Ge2 Ce2 72.68(3) . 5_656
Ce2 Ge2 Ce2 110.42(2) 3_445 5_656
Ce2 Ge2 Ce2 110.42(2) 3_455 5_656
Ce1 Ge2 Ce2 124.733(18) 7_545 5_656
Ce1 Ge2 Ce2 124.733(18) 7 5_656

loop_
_geom_bond_atom_site_label_1
_geom_bond_atom_site_label_2
_geom_bond_distance
_geom_bond_site_symmetry_2
Ce1 Ge2 3.0527(10) .
Ce1 Ge1 3.0605(7) 7_556
Ce1 Ge1 3.0605(7) 7_546
Ce1 Ge2 3.2230(8) 7_545
Ce1 Ge2 3.2230(8) 7
Ce1 Ru 3.2734(9) 1_554
Ce1 In 3.3929(6) 3
Ce1 In 3.3929(6) 3_545
Ce1 Ru 3.5311(7) 7_556
Ce1 Ru 3.5311(7) 7_546
Ce1 Ce2 3.5908(9) 5_655
Ce1 Ce1 3.7894(9) 7_545
Ce2 Ge1 3.0495(7) 3
Ce2 Ge1 3.0495(7) 3_545
Ce2 Ru 3.1433(9) 5_656
Ce2 Ge2 3.1838(7) 3
Ce2 Ge2 3.1838(7) 3_545
Ce2 Ru 3.2085(6) 3
Ce2 Ru 3.2085(6) 3_545
Ce2 Ge1 3.2739(8) 7_546
Ce2 Ge1 3.2739(8) 7_556
Ce2 In 3.4867(6) 3_545
Ce2 In 3.4867(6) 3
Ce2 Ge2 3.4922(10) 5_656
Ru Ge2 2.4792(6) 7_556
Ru Ge2 2.4792(6) 7_546
Ru Ge2 2.5037(11) .
Ru Ge1 2.5273(10) .
Ru Ce2 3.1433(9) 5_656
Ru Ce2 3.2085(6) 3_445
Ru Ce2 3.2085(6) 3_455
Ru Ce1 3.2734(9) 1_556
Ru Ce1 3.5310(7) 7_556
Ru Ce1 3.5310(7) 7_546
In Ge1 2.9789(9) 5_556
In Ge1 2.9789(9) 1_554
In Ce1 3.3929(6) 3_445
In Ce1 3.3929(6) 7
In Ce1 3.3929(6) 7_545
In Ce1 3.3929(6) 3_455
In Ce2 3.4867(6) 3_455
In Ce2 3.4867(6) 7_545
In Ce2 3.4867(6) 3_445
In Ce2 3.4867(6) 7
Ge1 Ge1 2.6063(14) 5_556
Ge1 In 2.9789(9) 1_556
Ge1 Ce2 3.0494(7) 3_445
Ge1 Ce2 3.0494(7) 3_455
Ge1 Ce1 3.0606(7) 7_556
Ge1 Ce1 3.0606(7) 7_546
Ge1 Ce2 3.2739(8) 7_546
Ge1 Ce2 3.2739(8) 7_556
Ge2 Ru 2.4792(6) 7_556
Ge2 Ru 2.4792(6) 7_546
Ge2 Ce2 3.1837(7) 3_445
Ge2 Ce2 3.1837(7) 3_455
Ge2 Ce1 3.2230(8) 7_545
Ge2 Ce1 3.2230(8) 7
Ge2 Ce2 3.4922(10) 5_656
